data_7114734
loop_
_publ_author_name
'Streubel, Rainer'
'Schiemann, Udo'
'Hoffmann, Nils'
'Jones, Peter G.'

_publ_section_title
;
 Strong evidence for stereoselective 1,3-additions of transient nitrilium
 phosphane-ylide complexes: synthesis of the first
 1-aza-3-phosphabuta-1,3-diene complexes
;
_journal_issue 15
_journal_name_full 'Chemical Communications'
_journal_page_first 1334
_journal_paper_doi 10.1039/b102250b
_journal_year 2001
_chemical_formula_sum 'C25 H46 Cl N2 O5 P2 Si4 W'
_chemical_formula_weight 848.24
_chemical_name_systematic
;
?
;
_space_group_IT_number 14
_symmetry_cell_setting monoclinic
_symmetry_space_group_name_Hall '-P 2ybc'
_symmetry_space_group_name_H-M 'P 1 21/c 1'
_atom_sites_solution_hydrogens geom
_atom_sites_solution_primary Patterson
_atom_sites_solution_secondary difmap
_audit_creation_method SHELXL-97
_cell_angle_alpha 90.00
_cell_angle_beta 94.16(2)
_cell_angle_gamma 90.00
_cell_formula_units_Z 4
_cell_length_a 10.854(2)
_cell_length_b 11.864(2)
_cell_length_c 29.372(4)
_cell_measurement_reflns_used 50
_cell_measurement_temperature 143(2)
_cell_measurement_theta_max 11
_cell_measurement_theta_min 10
_cell_volume 3772.3(11)
_computing_cell_refinement 'Stoe DIF4'
_computing_data_collection 'Stoe DIF4'
_computing_data_reduction 'Stoe REDU4'
_computing_molecular_graphics 'Siemens XP'
_computing_publication_material SHELXL-97
_computing_structure_refinement 'SHELXL-97 (Sheldrick, 1997)'
_computing_structure_solution 'SHELXS-97 (Sheldrick, 1990)'
_diffrn_ambient_temperature 143(2)
_diffrn_measured_fraction_theta_full 0.997
_diffrn_measured_fraction_theta_max 0.997
_diffrn_measurement_device_type 'Stoe STADI-4'
_diffrn_measurement_method \w-scans
_diffrn_radiation_monochromator graphite
_diffrn_radiation_source 'fine-focus sealed tube'
_diffrn_radiation_type MoK\a
_diffrn_radiation_wavelength 0.71073
_diffrn_reflns_av_R_equivalents 0.0253
_diffrn_reflns_av_sigmaI/netI 0.0429
_diffrn_reflns_limit_h_max 12
_diffrn_reflns_limit_h_min 0
_diffrn_reflns_limit_k_max 3
_diffrn_reflns_limit_k_min -14
_diffrn_reflns_limit_l_max 34
_diffrn_reflns_limit_l_min -34
_diffrn_reflns_number 9019
_diffrn_reflns_theta_full 25.04
_diffrn_reflns_theta_max 25.04
_diffrn_reflns_theta_min 3.21
_diffrn_standards_decay_% 2
_diffrn_standards_interval_time 60
_diffrn_standards_number 3
_exptl_absorpt_coefficient_mu 3.378
_exptl_absorpt_correction_T_max 0.797
_exptl_absorpt_correction_T_min 0.716
_exptl_absorpt_correction_type Psi-scans
_exptl_crystal_colour colourless
_exptl_crystal_density_diffrn 1.494
_exptl_crystal_density_method 'not measured'
_exptl_crystal_description 'multifaceted, equidimensional'
_exptl_crystal_F_000 1708
_exptl_crystal_size_max 0.4
_exptl_crystal_size_mid 0.3
_exptl_crystal_size_min 0.3
_refine_diff_density_max 1.163
_refine_diff_density_min -0.576
_refine_diff_density_rms 0.103
_refine_ls_extinction_method none
_refine_ls_goodness_of_fit_ref 1.054
_refine_ls_hydrogen_treatment 'rigid methyls, others riding'
_refine_ls_matrix_type full
_refine_ls_number_parameters 373
_refine_ls_number_reflns 6639
_refine_ls_number_restraints 59
_refine_ls_restrained_S_all 1.050
_refine_ls_R_factor_all 0.0446
_refine_ls_R_factor_gt 0.0331
_refine_ls_shift/su_max 0.005
_refine_ls_shift/su_mean 0.000
_refine_ls_structure_factor_coef Fsqd
_refine_ls_weighting_details 'calc w=1/[\s^2^(Fo^2^)+(0.0266P)^2^+3.9743P] where P=(Fo^2^+2Fc^2^)/3'
_refine_ls_weighting_scheme calc
_refine_ls_wR_factor_gt 0.0665
_refine_ls_wR_factor_ref 0.0724
_reflns_number_gt 5607
_reflns_number_total 6639
_reflns_threshold_expression >2sigma(I)
_cod_data_source_file b102250b.txt
_cod_data_source_block rapyd
_cod_original_sg_symbol_H-M 'P 21/c'
_cod_database_code 7114734

loop_
_symmetry_equiv_pos_as_xyz
'x, y, z'
'-x, y+1/2, -z+1/2'
'-x, -y, -z'
'x, -y-1/2, z-1/2'

loop_
_atom_site_label
_atom_site_type_symbol
_atom_site_fract_x
_atom_site_fract_y
_atom_site_fract_z
_atom_site_U_iso_or_equiv
_atom_site_adp_type
_atom_site_occupancy
_atom_site_symmetry_multiplicity
_atom_site_calc_flag
_atom_site_refinement_flags
W W 0.366510(17) 0.311916(16) 0.364999(6) 0.02448(7) Uani 1 1 d .
Cl Cl 0.10945(11) 0.50699(11) 0.38900(4) 0.0362(3) Uani 1 1 d .
P1 P 0.26223(11) 0.49922(11) 0.34681(4) 0.0230(3) Uani 1 1 d .
P2 P 0.32711(11) 0.63791(11) 0.44827(4) 0.0266(3) Uani 1 1 d .
Si1 Si 0.16610(12) 0.70621(13) 0.51819(5) 0.0327(3) Uani 1 1 d U
Si2 Si 0.21637(13) 0.89035(12) 0.43863(5) 0.0320(3) Uani 1 1 d U
Si3 Si 0.29942(12) 0.56830(12) 0.24661(4) 0.0269(3) Uani 1 1 d U
Si4 Si 0.02736(12) 0.58326(13) 0.28214(5) 0.0335(3) Uani 1 1 d U
O1 O 0.5025(3) 0.0814(3) 0.38406(15) 0.0540(11) Uani 1 1 d .
O2 O 0.4109(4) 0.3584(4) 0.47159(12) 0.0597(12) Uani 1 1 d .
O3 O 0.1073(4) 0.2062(3) 0.38550(14) 0.0557(11) Uani 1 1 d .
O4 O 0.3259(4) 0.2380(3) 0.26147(12) 0.0465(10) Uani 1 1 d .
O5 O 0.6348(3) 0.4078(4) 0.35088(13) 0.0490(10) Uani 1 1 d .
N1 N 0.3412(3) 0.6147(3) 0.35525(11) 0.0225(8) Uani 1 1 d U
N2 N 0.4890(3) 0.7318(3) 0.38928(13) 0.0269(9) Uani 1 1 d U
C1 C 0.4512(5) 0.1645(5) 0.37779(18) 0.0352(12) Uani 1 1 d .
C2 C 0.3937(5) 0.3470(5) 0.43308(17) 0.0379(13) Uani 1 1 d .
C3 C 0.1987(5) 0.2442(4) 0.37754(18) 0.0358(12) Uani 1 1 d .
C4 C 0.3411(4) 0.2655(4) 0.29889(17) 0.0312(11) Uani 1 1 d .
C5 C 0.5381(5) 0.3772(4) 0.35553(16) 0.0337(12) Uani 1 1 d .
C6 C 0.3894(4) 0.6667(4) 0.39134(15) 0.0248(10) Uani 1 1 d U
C7 C 0.2436(4) 0.7468(4) 0.46459(15) 0.0254(10) Uani 1 1 d U
C8 C 0.2262(5) 0.5687(5) 0.54113(18) 0.0480(14) Uani 1 1 d U
H8A H 0.1877 0.5511 0.5694 0.058 Uiso 1 1 calc R
H8B H 0.3160 0.5736 0.5474 0.058 Uiso 1 1 calc R
H8C H 0.2066 0.5092 0.5186 0.058 Uiso 1 1 calc R
C9 C 0.1943(5) 0.8148(5) 0.56343(18) 0.0494(15) Uani 1 1 d U
H9A H 0.1549 0.8857 0.5534 0.059 Uiso 1 1 calc R
H9B H 0.2834 0.8267 0.5692 0.059 Uiso 1 1 calc R
H9C H 0.1595 0.7893 0.5915 0.059 Uiso 1 1 calc R
C10 C -0.0036(5) 0.6878(6) 0.5043(2) 0.0536(16) Uani 1 1 d U
H10A H -0.0174 0.6411 0.4769 0.064 Uiso 1 1 calc R
H10B H -0.0422 0.7617 0.4989 0.064 Uiso 1 1 calc R
H10C H -0.0403 0.6510 0.5300 0.064 Uiso 1 1 calc R
C11 C 0.2564(5) 0.9050(4) 0.37849(17) 0.0382(12) Uani 1 1 d U
H11A H 0.2269 0.8388 0.3610 0.046 Uiso 1 1 calc R
H11B H 0.3463 0.9110 0.3776 0.046 Uiso 1 1 calc R
H11C H 0.2173 0.9729 0.3651 0.046 Uiso 1 1 calc R
C12 C 0.0509(5) 0.9283(5) 0.4393(2) 0.0579(17) Uani 1 1 d U
H12A H 0.0391 1.0066 0.4293 0.070 Uiso 1 1 calc R
H12B H 0.0245 0.9198 0.4703 0.070 Uiso 1 1 calc R
H12C H 0.0016 0.8785 0.4185 0.070 Uiso 1 1 calc R
C13 C 0.3093(6) 0.9952(5) 0.4743(2) 0.0511(15) Uani 1 1 d U
H13A H 0.3974 0.9783 0.4731 0.061 Uiso 1 1 calc R
H13B H 0.2867 0.9908 0.5059 0.061 Uiso 1 1 calc R
H13C H 0.2924 1.0712 0.4624 0.061 Uiso 1 1 calc R
C14 C 0.5523(4) 0.7452(5) 0.34691(15) 0.0332(12) Uani 1 1 d U
H14A H 0.5541 0.8259 0.3384 0.040 Uiso 1 1 calc R
H14B H 0.5066 0.7037 0.3218 0.040 Uiso 1 1 calc R
C15 C 0.6831(4) 0.7003(5) 0.35366(16) 0.0377(13) Uani 1 1 d U
H15A H 0.7265 0.7139 0.3257 0.045 Uiso 1 1 calc R
H15B H 0.6807 0.6179 0.3589 0.045 Uiso 1 1 calc R
C16 C 0.7543(4) 0.7568(5) 0.39418(17) 0.0393(13) Uani 1 1 d U
H16A H 0.8363 0.7208 0.3997 0.047 Uiso 1 1 calc R
H16B H 0.7673 0.8374 0.3873 0.047 Uiso 1 1 calc R
C17 C 0.6829(4) 0.7463(4) 0.43670(16) 0.0311(11) Uani 1 1 d U
H17A H 0.6805 0.6662 0.4461 0.037 Uiso 1 1 calc R
H17B H 0.7258 0.7894 0.4620 0.037 Uiso 1 1 calc R
C18 C 0.5520(4) 0.7901(4) 0.42810(16) 0.0297(11) Uani 1 1 d U
H18A H 0.5061 0.7781 0.4556 0.036 Uiso 1 1 calc R
H18B H 0.5539 0.8720 0.4218 0.036 Uiso 1 1 calc R
C19 C 0.1879(4) 0.5146(4) 0.28957(14) 0.0240(10) Uani 1 1 d U
C20 C 0.4610(4) 0.5144(4) 0.25644(16) 0.0321(11) Uani 1 1 d U
H20A H 0.5124 0.5470 0.2337 0.039 Uiso 1 1 calc R
H20B H 0.4610 0.4321 0.2537 0.039 Uiso 1 1 calc R
H20C H 0.4944 0.5358 0.2871 0.039 Uiso 1 1 calc R
C21 C 0.2470(5) 0.5105(5) 0.18913(16) 0.0426(14) Uani 1 1 d U
H21A H 0.1780 0.5557 0.1758 0.051 Uiso 1 1 calc R
H21B H 0.2201 0.4322 0.1923 0.051 Uiso 1 1 calc R
H21C H 0.3155 0.5133 0.1692 0.051 Uiso 1 1 calc R
C22 C 0.3041(5) 0.7256(4) 0.24505(18) 0.0360(12) Uani 1 1 d U
H22A H 0.3130 0.7550 0.2763 0.043 Uiso 1 1 calc R
H22B H 0.2273 0.7542 0.2296 0.043 Uiso 1 1 calc R
H22C H 0.3744 0.7502 0.2284 0.043 Uiso 1 1 calc R
C23 C -0.0197(5) 0.6108(6) 0.2205(2) 0.0611(18) Uani 1 1 d U
H23A H -0.1044 0.6400 0.2176 0.073 Uiso 1 1 calc R
H23B H -0.0157 0.5404 0.2032 0.073 Uiso 1 1 calc R
H23C H 0.0363 0.6663 0.2084 0.073 Uiso 1 1 calc R
C24 C -0.0922(5) 0.4816(5) 0.2999(2) 0.0535(16) Uani 1 1 d U
H24A H -0.1743 0.5068 0.2880 0.064 Uiso 1 1 calc R
H24B H -0.0894 0.4783 0.3333 0.064 Uiso 1 1 calc R
H24C H -0.0756 0.4066 0.2878 0.064 Uiso 1 1 calc R
C25 C 0.0205(5) 0.7216(5) 0.3119(2) 0.0465(14) Uani 1 1 d U
H25A H 0.0832 0.7723 0.3010 0.056 Uiso 1 1 calc R
H25B H 0.0362 0.7103 0.3449 0.056 Uiso 1 1 calc R
H25C H -0.0616 0.7549 0.3056 0.056 Uiso 1 1 calc R

loop_
_atom_site_aniso_label
_atom_site_aniso_U_11
_atom_site_aniso_U_22
_atom_site_aniso_U_33
_atom_site_aniso_U_23
_atom_site_aniso_U_13
_atom_site_aniso_U_12
W 0.02654(11) 0.02384(11) 0.02332(10) 0.00263(9) 0.00353(7) -0.00230(9)
Cl 0.0320(6) 0.0447(8) 0.0339(6) -0.0067(6) 0.0167(5) -0.0069(6)
P1 0.0220(6) 0.0264(7) 0.0212(6) -0.0006(5) 0.0062(5) -0.0033(5)
P2 0.0301(7) 0.0267(7) 0.0234(6) -0.0013(5) 0.0051(5) 0.0006(6)
Si1 0.0288(7) 0.0430(9) 0.0267(7) -0.0035(6) 0.0057(6) -0.0007(7)
Si2 0.0304(7) 0.0250(7) 0.0407(8) -0.0044(6) 0.0033(6) 0.0000(6)
Si3 0.0265(7) 0.0301(8) 0.0244(6) 0.0031(6) 0.0050(5) 0.0018(6)
Si4 0.0196(6) 0.0358(8) 0.0450(8) -0.0052(7) 0.0007(6) 0.0023(6)
O1 0.044(2) 0.032(2) 0.086(3) 0.013(2) 0.006(2) 0.007(2)
O2 0.087(3) 0.065(3) 0.027(2) 0.004(2) 0.001(2) 0.016(3)
O3 0.049(2) 0.047(3) 0.074(3) -0.002(2) 0.026(2) -0.018(2)
O4 0.053(2) 0.053(3) 0.033(2) -0.0126(19) 0.0020(18) 0.000(2)
O5 0.032(2) 0.061(3) 0.054(2) 0.009(2) 0.0042(18) -0.015(2)
N1 0.0190(19) 0.028(2) 0.0207(19) 0.0002(17) 0.0058(15) -0.0033(16)
N2 0.027(2) 0.028(2) 0.026(2) -0.0032(17) 0.0018(16) -0.0043(17)
C1 0.030(3) 0.036(3) 0.040(3) 0.008(2) 0.006(2) -0.005(2)
C2 0.044(3) 0.039(3) 0.032(3) 0.006(2) 0.006(2) 0.001(3)
C3 0.041(3) 0.026(3) 0.042(3) -0.001(2) 0.011(2) 0.001(3)
C4 0.026(3) 0.031(3) 0.038(3) 0.003(2) 0.007(2) 0.003(2)
C5 0.039(3) 0.034(3) 0.028(3) 0.005(2) 0.001(2) 0.003(3)
C6 0.023(2) 0.025(3) 0.026(2) 0.002(2) 0.0012(18) 0.0014(19)
C7 0.025(2) 0.025(2) 0.027(2) -0.006(2) 0.0016(19) -0.004(2)
C8 0.058(4) 0.053(4) 0.034(3) 0.010(3) 0.015(3) 0.005(3)
C9 0.049(3) 0.066(4) 0.033(3) -0.017(3) 0.007(2) 0.002(3)
C10 0.032(3) 0.080(5) 0.050(3) 0.007(3) 0.008(2) -0.016(3)
C11 0.046(3) 0.027(3) 0.040(3) 0.004(2) -0.002(2) 0.001(3)
C12 0.046(3) 0.044(4) 0.085(5) 0.011(4) 0.012(3) 0.015(3)
C13 0.066(4) 0.034(3) 0.054(3) -0.016(3) 0.010(3) -0.007(3)
C14 0.033(3) 0.044(3) 0.023(2) -0.001(2) 0.002(2) -0.012(2)
C15 0.034(3) 0.051(4) 0.028(2) -0.002(3) 0.009(2) -0.006(3)
C16 0.027(3) 0.051(4) 0.039(3) 0.006(3) 0.000(2) -0.002(3)
C17 0.032(3) 0.032(3) 0.029(2) 0.000(2) -0.004(2) 0.000(2)
C18 0.029(2) 0.029(3) 0.031(2) -0.006(2) 0.001(2) -0.003(2)
C19 0.017(2) 0.033(3) 0.023(2) 0.000(2) 0.0046(17) -0.0028(19)
C20 0.030(2) 0.037(3) 0.032(3) 0.006(2) 0.015(2) 0.004(2)
C21 0.045(3) 0.055(4) 0.028(3) -0.003(3) 0.006(2) 0.002(3)
C22 0.031(3) 0.036(3) 0.041(3) 0.010(2) 0.006(2) -0.001(2)
C23 0.036(3) 0.086(5) 0.059(4) -0.003(3) -0.012(3) 0.018(3)
C24 0.024(3) 0.056(4) 0.081(4) -0.015(3) 0.003(3) -0.008(3)
C25 0.036(3) 0.037(3) 0.068(4) -0.004(3) 0.013(3) 0.005(2)

loop_
_atom_type_symbol
_atom_type_description
_atom_type_scat_dispersion_real
_atom_type_scat_dispersion_imag
_atom_type_scat_source
C C 0.0033 0.0016 'International Tables Vol C Tables 4.2.6.8 and 6.1.1.4'
H H 0.0000 0.0000 'International Tables Vol C Tables 4.2.6.8 and 6.1.1.4'
N N 0.0061 0.0033 'International Tables Vol C Tables 4.2.6.8 and 6.1.1.4'
O O 0.0106 0.0060 'International Tables Vol C Tables 4.2.6.8 and 6.1.1.4'
Si Si 0.0817 0.0704 'International Tables Vol C Tables 4.2.6.8 and 6.1.1.4'
P P 0.1023 0.0942 'International Tables Vol C Tables 4.2.6.8 and 6.1.1.4'
W W -0.8490 6.8722 'International Tables Vol C Tables 4.2.6.8 and 6.1.1.4'
Cl Cl 0.1484 0.1585 'International Tables Vol C Tables 4.2.6.8 and 6.1.1.4'

loop_
_geom_angle_atom_site_label_1
_geom_angle_atom_site_label_2
_geom_angle_atom_site_label_3
_geom_angle
C1 W C4 88.3(2)
C1 W C2 87.8(2)
C4 W C2 175.9(2)
C1 W C3 91.5(2)
C4 W C3 90.3(2)
C2 W C3 88.3(2)
C1 W C5 86.9(2)
C4 W C5 91.98(19)
C2 W C5 89.3(2)
C3 W C5 177.20(19)
C1 W P1 178.43(15)
C4 W P1 90.50(14)
C2 W P1 93.36(15)
C3 W P1 89.57(15)
C5 W P1 92.07(15)
N1 P1 C19 104.5(2)
N1 P1 Cl 107.28(14)
C19 P1 Cl 102.72(14)
N1 P1 W 119.00(14)
C19 P1 W 116.35(16)
Cl P1 W 105.57(6)
C7 P2 C6 110.7(2)
C9 Si1 C8 108.2(3)
C9 Si1 C10 110.2(3)
C8 Si1 C10 106.9(3)
C9 Si1 C7 110.9(2)
C8 Si1 C7 110.9(2)
C10 Si1 C7 109.7(2)
C12 Si2 C11 106.3(3)
C12 Si2 C13 108.4(3)
C11 Si2 C13 108.4(3)
C12 Si2 C7 109.9(2)
C11 Si2 C7 115.4(2)
C13 Si2 C7 108.2(2)
C22 Si3 C20 108.6(2)
C22 Si3 C21 110.5(3)
C20 Si3 C21 103.5(2)
C22 Si3 C19 111.6(2)
C20 Si3 C19 114.5(2)
C21 Si3 C19 107.8(2)
C25 Si4 C24 112.5(3)
C25 Si4 C23 106.4(3)
C24 Si4 C23 103.6(3)
C25 Si4 C19 112.8(2)
C24 Si4 C19 109.7(2)
C23 Si4 C19 111.4(2)
C6 N1 P1 134.4(3)
C6 N2 C18 125.0(4)
C6 N2 C14 122.0(4)
C18 N2 C14 112.8(4)
O1 C1 W 177.6(5)
O2 C2 W 175.0(5)
O3 C3 W 178.3(5)
O4 C4 W 179.2(5)
O5 C5 W 176.5(5)
N1 C6 N2 121.1(4)
N1 C6 P2 119.2(3)
N2 C6 P2 119.4(3)
P2 C7 Si2 131.1(3)
P2 C7 Si1 108.9(3)
Si2 C7 Si1 120.0(2)
N2 C14 C15 110.0(4)
C14 C15 C16 111.3(4)
C17 C16 C15 110.1(4)
C18 C17 C16 111.2(4)
N2 C18 C17 110.3(4)
P1 C19 Si3 112.5(2)
P1 C19 Si4 119.0(2)
Si3 C19 Si4 113.2(2)

loop_
_geom_bond_atom_site_label_1
_geom_bond_atom_site_label_2
_geom_bond_distance
W C1 1.999(6)
W C4 2.018(5)
W C2 2.043(5)
W C3 2.049(5)
W C5 2.054(5)
W P1 2.5332(13)
Cl P1 2.1431(16)
P1 N1 1.626(4)
P1 C19 1.820(4)
P2 C7 1.669(5)
P2 C6 1.880(5)
Si1 C9 1.860(5)
Si1 C8 1.865(6)
Si1 C10 1.870(5)
Si1 C7 1.900(5)
Si2 C12 1.853(6)
Si2 C11 1.858(5)
Si2 C13 1.872(5)
Si2 C7 1.880(5)
Si3 C22 1.868(5)
Si3 C20 1.870(5)
Si3 C21 1.872(5)
Si3 C19 1.919(4)
Si4 C25 1.864(6)
Si4 C24 1.873(6)
Si4 C23 1.874(6)
Si4 C19 1.922(5)
O1 C1 1.140(6)
O2 C2 1.141(6)
O3 C3 1.129(6)
O4 C4 1.147(6)
O5 C5 1.128(6)
N1 C6 1.303(5)
N2 C6 1.333(6)
N2 C18 1.460(6)
N2 C14 1.473(6)
C14 C15 1.517(7)
C15 C16 1.526(7)
C16 C17 1.522(7)
C17 C18 1.517(6)
